data_4316546
loop_
_publ_author_name
'Hugh St. A. Elliott'
'John F. Lehmann'
'H\'el\`ene P.A. Mercier'
'H. Donald Brooke Jenkins'
'Gary J. Schrobilgen'

_publ_section_title
;
 X-ray Crystal Structures of [XeF][MF6] (M = As, Sb, Bi), [XeF][M2F11] (M
 = Sb, Bi) and Estimated Thermochemical Data and Predicted Stabilities for
 Noble-Gas Fluorocation Salts using Volume-Based Thermodynamics
;
_journal_name_full 'Inorganic Chemistry'
_journal_page_first 8504
_journal_page_last 8523
_journal_paper_doi 10.1021/ic101152x
_journal_volume 49
_journal_year 2010
_chemical_formula_moiety 'F3 Xe Sb2 F11'
_chemical_formula_sum 'F14 Sb2 Xe'
_chemical_formula_weight 640.80
_chemical_name_systematic
; 
 ? 
;
_space_group_IT_number 2
_symmetry_cell_setting triclinic
_symmetry_space_group_name_Hall '-P 1'
_symmetry_space_group_name_H-M 'P -1'
_atom_sites_solution_primary direct
_atom_sites_solution_secondary difmap
_audit_creation_method SHELXL-97
_cell_angle_alpha 67.676(9)
_cell_angle_beta 88.383(15)
_cell_angle_gamma 66.541(8)
_cell_formula_units_Z 2
_cell_length_a 7.929(3)
_cell_length_b 8.146(3)
_cell_length_c 9.493(3)
_cell_measurement_temperature 100(2)
_cell_measurement_theta_max 46.65
_cell_measurement_theta_min 0
_cell_volume 514.8(3)
_computing_cell_refinement 'Bruker SMART'
_computing_data_collection 'Bruker SMART'
_computing_data_reduction 'Bruker SAINT'
_computing_molecular_graphics 'SHELXL-97 (Sheldrick, 1997)'
_computing_publication_material 'SHELXL-97 (Sheldrick, 1997)'
_computing_structure_refinement 'SHELXL-97 (Sheldrick, 1997)'
_computing_structure_solution 'SHELXS-97 (Sheldrick, 1990)'
_diffrn_ambient_temperature 100(2)
_diffrn_measured_fraction_theta_full 0.991
_diffrn_measured_fraction_theta_max 0.991
_diffrn_measurement_device_type 'CCD area detector'
_diffrn_measurement_method 'phi and omega scans'
_diffrn_radiation_monochromator graphite
_diffrn_radiation_source 'fine-focus sealed tube'
_diffrn_radiation_type MoK\a
_diffrn_radiation_wavelength 0.71073
_diffrn_reflns_av_R_equivalents 0.0368
_diffrn_reflns_av_sigmaI/netI 0.0311
_diffrn_reflns_limit_h_max 7
_diffrn_reflns_limit_h_min -8
_diffrn_reflns_limit_k_max 9
_diffrn_reflns_limit_k_min -9
_diffrn_reflns_limit_l_max 10
_diffrn_reflns_limit_l_min -10
_diffrn_reflns_number 6112
_diffrn_reflns_theta_full 23.33
_diffrn_reflns_theta_max 23.33
_diffrn_reflns_theta_min 2.34
_exptl_absorpt_coefficient_mu 8.664
_exptl_absorpt_correction_T_max 1
_exptl_absorpt_correction_T_min 0.608
_exptl_absorpt_correction_type multi-scan
_exptl_absorpt_process_details 'Apex2 v2.0-2 (Bruker, 2005)'
_exptl_crystal_colour 'pale yellow'
_exptl_crystal_density_diffrn 4.134
_exptl_crystal_density_method 'not measured'
_exptl_crystal_description plate
_exptl_crystal_F_000 564
_exptl_crystal_size_max 0.12
_exptl_crystal_size_mid 0.08
_exptl_crystal_size_min 0.02
_refine_diff_density_max 2.784
_refine_diff_density_min -1.175
_refine_diff_density_rms 0.215
_refine_ls_extinction_coef 0.0052(6)
_refine_ls_extinction_expression Fc^*^=kFc[1+0.001xFc^2^\l^3^/sin(2\q)]^-1/4^
_refine_ls_extinction_method SHELXL
_refine_ls_goodness_of_fit_ref 1.098
_refine_ls_matrix_type full
_refine_ls_number_parameters 155
_refine_ls_number_reflns 1471
_refine_ls_number_restraints 0
_refine_ls_restrained_S_all 1.098
_refine_ls_R_factor_all 0.0283
_refine_ls_R_factor_gt 0.0272
_refine_ls_shift/su_max 0.000
_refine_ls_shift/su_mean 0.000
_refine_ls_structure_factor_coef Fsqd
_refine_ls_weighting_details 'calc w=1/[\s^2^(Fo^2^)+(0.0383P)^2^+3.0190P] where P=(Fo^2^+2Fc^2^)/3'
_refine_ls_weighting_scheme calc
_refine_ls_wR_factor_gt 0.0688
_refine_ls_wR_factor_ref 0.0694
_reflns_number_gt 1427
_reflns_number_total 1471
_reflns_threshold_expression >2sigma(I)
_cod_data_source_file ic101152x_si_002_7.cif
_cod_data_source_block XeF3Sb2F11
_cod_database_code 4316546

loop_
_symmetry_equiv_pos_as_xyz
'x, y, z'
'-x, -y, -z'

loop_
_atom_site_label
_atom_site_type_symbol
_atom_site_fract_x
_atom_site_fract_y
_atom_site_fract_z
_atom_site_U_iso_or_equiv
_atom_site_adp_type
_atom_site_occupancy
_atom_site_symmetry_multiplicity
_atom_site_calc_flag
_atom_site_refinement_flags
_atom_site_disorder_assembly
_atom_site_disorder_group
Xe Xe 0.18637(6) 0.45245(6) 0.25233(4) 0.01073(19) Uani 1 1 d . . .
Sb2 Sb 0.19999(6) -0.12547(6) 0.77237(5) 0.00797(19) Uani 1 1 d . . .
Sb1 Sb 0.50847(6) 0.16994(6) 0.71081(5) 0.00733(19) Uani 1 1 d . . .
F5 F 0.6508(6) 0.0178(6) 0.9015(4) 0.0171(9) Uani 1 1 d . . .
F3 F 0.0277(6) 0.5919(6) 0.3583(5) 0.0195(10) Uani 1 1 d . . .
F14 F 0.3086(6) -0.2891(6) 0.9754(4) 0.0168(9) Uani 1 1 d . . .
F2 F -0.0066(5) 0.6242(6) 0.0956(4) 0.0155(9) Uani 1 1 d . . .
F10 F 0.0714(6) -0.2682(6) 0.7622(4) 0.0173(9) Uani 1 1 d . . .
F9 F 0.3441(5) 0.0276(5) 0.7856(4) 0.0114(8) Uani 1 1 d . . .
F13 F 0.4129(5) -0.2696(5) 0.7070(4) 0.0138(8) Uani 1 1 d . . .
F7 F 0.6506(6) 0.3083(6) 0.6329(5) 0.0187(9) Uani 1 1 d . . .
F11 F 0.0119(6) 0.0349(6) 0.8418(4) 0.0160(9) Uani 1 1 d . . .
F8 F 0.6363(6) -0.0249(5) 0.6413(4) 0.0142(9) Uani 1 1 d . . .
F4 F 0.3449(5) 0.2989(6) 0.5221(4) 0.0142(8) Uani 1 1 d . . .
F12 F 0.1161(5) 0.0586(6) 0.5720(4) 0.0150(9) Uani 1 1 d . . .
F6 F 0.3462(6) 0.3532(6) 0.7762(5) 0.0175(9) Uani 1 1 d . . .
F1 F 0.2777(6) 0.3623(6) 0.0951(5) 0.0198(9) Uani 1 1 d . . .

loop_
_atom_site_aniso_label
_atom_site_aniso_U_11
_atom_site_aniso_U_22
_atom_site_aniso_U_33
_atom_site_aniso_U_23
_atom_site_aniso_U_13
_atom_site_aniso_U_12
Xe 0.0128(3) 0.0081(3) 0.0108(3) -0.0009(2) -0.00208(18) -0.0065(2)
Sb2 0.0093(3) 0.0079(3) 0.0090(3) -0.0031(2) 0.00128(18) -0.0061(2)
Sb1 0.0091(3) 0.0059(3) 0.0088(3) -0.0028(2) 0.00111(18) -0.0050(2)
F5 0.017(2) 0.021(2) 0.014(2) -0.0066(18) -0.0029(16) -0.0091(19)
F3 0.022(2) 0.016(2) 0.020(2) -0.0119(19) 0.0086(18) -0.0032(19)
F14 0.024(2) 0.015(2) 0.012(2) -0.0007(17) -0.0004(17) -0.0131(19)
F2 0.013(2) 0.015(2) 0.015(2) -0.0043(17) -0.0038(16) -0.0034(18)
F10 0.021(2) 0.019(2) 0.021(2) -0.0063(18) 0.0010(17) -0.0172(19)
F9 0.015(2) 0.010(2) 0.0128(18) -0.0053(16) 0.0010(15) -0.0083(17)
F13 0.012(2) 0.013(2) 0.021(2) -0.0109(17) 0.0031(16) -0.0053(17)
F7 0.016(2) 0.015(2) 0.026(2) -0.0018(18) 0.0008(17) -0.0136(18)
F11 0.015(2) 0.018(2) 0.016(2) -0.0094(18) 0.0058(16) -0.0060(18)
F8 0.019(2) 0.008(2) 0.015(2) -0.0066(17) 0.0086(16) -0.0032(17)
F4 0.013(2) 0.013(2) 0.0111(18) -0.0011(16) -0.0019(15) -0.0040(17)
F12 0.017(2) 0.015(2) 0.0118(19) -0.0025(16) 0.0006(16) -0.0073(18)
F6 0.022(2) 0.013(2) 0.021(2) -0.0122(18) 0.0044(17) -0.0057(18)
F1 0.027(2) 0.017(2) 0.017(2) -0.0076(18) 0.0023(18) -0.0099(19)

loop_
_atom_type_symbol
_atom_type_description
_atom_type_scat_dispersion_real
_atom_type_scat_dispersion_imag
_atom_type_scat_source
F F 0.0171 0.0103 'International Tables Vol C Tables 4.2.6.8 and 6.1.1.4'
Sb Sb -0.5866 1.5461 'International Tables Vol C Tables 4.2.6.8 and 6.1.1.4'
Xe Xe -0.4205 1.9578 'International Tables Vol C Tables 4.2.6.8 and 6.1.1.4'

loop_
_geom_angle_atom_site_label_1
_geom_angle_atom_site_label_2
_geom_angle_atom_site_label_3
_geom_angle
_geom_angle_site_symmetry_1
_geom_angle_site_symmetry_3
_geom_angle_publ_flag
F2 Xe F3 81.22(18) . . ?
F2 Xe F1 80.25(18) . . ?
F3 Xe F1 161.34(19) . . ?
F2 Xe F4 154.52(15) . . ?
F3 Xe F4 73.37(16) . . ?
F1 Xe F4 125.04(16) . . ?
F11 Sb2 F12 90.66(17) . . ?
F11 Sb2 F10 94.28(18) . . ?
F12 Sb2 F10 95.72(17) . . ?
F11 Sb2 F14 89.30(18) . . ?
F12 Sb2 F14 170.41(17) . . ?
F10 Sb2 F14 93.84(17) . . ?
F11 Sb2 F13 171.20(17) . . ?
F12 Sb2 F13 89.50(17) . . ?
F10 Sb2 F13 94.46(17) . . ?
F14 Sb2 F13 89.08(17) . . ?
F11 Sb2 F9 86.15(17) . . ?
F12 Sb2 F9 84.98(16) . . ?
F10 Sb2 F9 179.18(17) . . ?
F14 Sb2 F9 85.46(16) . . ?
F13 Sb2 F9 85.10(16) . . ?
F5 Sb1 F6 93.13(18) . . ?
F5 Sb1 F7 96.00(18) . . ?
F6 Sb1 F7 94.07(18) . . ?
F5 Sb1 F8 90.77(17) . . ?
F6 Sb1 F8 169.79(18) . . ?
F7 Sb1 F8 94.91(18) . . ?
F5 Sb1 F4 171.17(17) . . ?
F6 Sb1 F4 88.52(17) . . ?
F7 Sb1 F4 92.53(17) . . ?
F8 Sb1 F4 86.23(17) . . ?
F5 Sb1 F9 86.95(17) . . ?
F6 Sb1 F9 85.56(17) . . ?
F7 Sb1 F9 177.04(17) . . ?
F8 Sb1 F9 85.23(16) . . ?
F4 Sb1 F9 84.53(16) . . ?
Sb1 F9 Sb2 155.0(2) . . ?
Sb1 F4 Xe 169.0(2) . . ?

loop_
_geom_bond_atom_site_label_1
_geom_bond_atom_site_label_2
_geom_bond_distance
_geom_bond_site_symmetry_2
_geom_bond_publ_flag
Xe F2 1.832(4) . ?
Xe F3 1.883(4) . ?
Xe F1 1.908(4) . ?
Xe F4 2.490(4) . ?
Sb2 F11 1.848(4) . ?
Sb2 F12 1.849(4) . ?
Sb2 F10 1.853(4) . ?
Sb2 F14 1.861(4) . ?
Sb2 F13 1.878(4) . ?
Sb2 F9 2.034(4) . ?
Sb1 F5 1.840(4) . ?
Sb1 F6 1.844(4) . ?
Sb1 F7 1.849(4) . ?
Sb1 F8 1.860(4) . ?
Sb1 F4 1.901(4) . ?
Sb1 F9 2.018(4) . ?
